data_4069791
loop_
_publ_author_name
'Gunay, Ahmet'
'M\"uller, Christian'
'Lachicotte, Rene J.'
'Brennessel, William W.'
'Jones, William D.'

_publ_section_title
;
 Reactivity Differences of Pt0Phosphine Complexes in C&#x2212;C Bond
 Activation of Asymmetric Acetylenes
;
_journal_issue 22
_journal_name_full Organometallics
_journal_page_first 6524
_journal_paper_doi 10.1021/om900413a
_journal_volume 28
_journal_year 2009
_chemical_formula_moiety 'C27 H48 P2 Pt'
_chemical_formula_sum 'C27 H48 P2 Pt'
_chemical_formula_weight 629.68
_chemical_name_common '2a, (dtbpe)Pt(MeCCPh)'
_chemical_name_systematic
;
 ?
;
_space_group_IT_number 14
_symmetry_cell_setting monoclinic
_symmetry_space_group_name_Hall '-P 2yn'
_symmetry_space_group_name_H-M 'P 1 21/n 1'
_atom_sites_solution_hydrogens geom
_atom_sites_solution_primary direct
_atom_sites_solution_secondary difmap
_audit_creation_method SHELXL-97
_cell_angle_alpha 90.00
_cell_angle_beta 108.842(1)
_cell_angle_gamma 90.00
_cell_formula_units_Z 4
_cell_length_a 11.9702(13)
_cell_length_b 16.2203(17)
_cell_length_c 15.1422(16)
_cell_measurement_reflns_used 3962
_cell_measurement_temperature 100.0(1)
_cell_measurement_theta_max 32.63
_cell_measurement_theta_min 2.28
_cell_volume 2782.5(5)
_computing_cell_refinement 'SAINT (Bruker, 2006)'
_computing_data_collection 'APEX2 (Bruker, 2006)'
_computing_data_reduction 'SAINT (Bruker, 2006)'
_computing_molecular_graphics 'SHELXTL (Bruker, 2000)'
_computing_publication_material 'SHELXTL (Bruker, 2000)'
_computing_structure_refinement 'SHELXL-97 (Sheldrick, 1997)'
_computing_structure_solution 'SIR97 (Altomare et al., 1999)'
_diffrn_ambient_temperature 100.0(1)
_diffrn_measured_fraction_theta_full 0.995
_diffrn_measured_fraction_theta_max 0.995
_diffrn_measurement_device_type 'Bruker SMART APEX II CCD Platform'
_diffrn_measurement_method 'area detector, \w scans per \f'
_diffrn_radiation_monochromator graphite
_diffrn_radiation_source 'fine-focus sealed tube'
_diffrn_radiation_type MoK\a
_diffrn_radiation_wavelength 0.71073
_diffrn_reflns_av_R_equivalents 0.0478
_diffrn_reflns_av_sigmaI/netI 0.0465
_diffrn_reflns_limit_h_max 16
_diffrn_reflns_limit_h_min -17
_diffrn_reflns_limit_k_max 24
_diffrn_reflns_limit_k_min -24
_diffrn_reflns_limit_l_max 22
_diffrn_reflns_limit_l_min -22
_diffrn_reflns_number 36810
_diffrn_reflns_theta_full 32.03
_diffrn_reflns_theta_max 32.03
_diffrn_reflns_theta_min 1.90
_exptl_absorpt_coefficient_mu 5.170
_exptl_absorpt_correction_T_max 0.9037
_exptl_absorpt_correction_T_min 0.5314
_exptl_absorpt_correction_type multi-scan
_exptl_absorpt_process_details 'SADABS (Sheldrick, 2007)'
_exptl_crystal_colour colorless
_exptl_crystal_density_diffrn 1.503
_exptl_crystal_density_method 'not measured'
_exptl_crystal_description plate
_exptl_crystal_F_000 1272
_exptl_crystal_size_max 0.14
_exptl_crystal_size_mid 0.12
_exptl_crystal_size_min 0.02
_refine_diff_density_max 1.703
_refine_diff_density_min -1.467
_refine_diff_density_rms 0.142
_refine_ls_extinction_method none
_refine_ls_goodness_of_fit_ref 1.012
_refine_ls_hydrogen_treatment constr
_refine_ls_matrix_type full
_refine_ls_number_parameters 284
_refine_ls_number_reflns 9629
_refine_ls_number_restraints 0
_refine_ls_restrained_S_all 1.012
_refine_ls_R_factor_all 0.0514
_refine_ls_R_factor_gt 0.0315
_refine_ls_shift/su_max 0.003
_refine_ls_shift/su_mean 0.000
_refine_ls_structure_factor_coef Fsqd
_refine_ls_weighting_details 'calc w=1/[\s^2^(Fo^2^)+(0.0298P)^2^+0.3313P] where P=(Fo^2^+2Fc^2^)/3'
_refine_ls_weighting_scheme calc
_refine_ls_wR_factor_gt 0.0617
_refine_ls_wR_factor_ref 0.0676
_reflns_number_gt 7366
_reflns_number_total 9629
_reflns_threshold_expression >2sigma(I)
_cod_data_source_file om900413a_si_002.cif
_cod_data_source_block jonag26_2a
_cod_database_code 4069791

loop_
_symmetry_equiv_pos_as_xyz
'x, y, z'
'-x+1/2, y+1/2, -z+1/2'
'-x, -y, -z'
'x-1/2, -y-1/2, z-1/2'

loop_
_atom_site_label
_atom_site_type_symbol
_atom_site_fract_x
_atom_site_fract_y
_atom_site_fract_z
_atom_site_U_iso_or_equiv
_atom_site_adp_type
_atom_site_occupancy
_atom_site_symmetry_multiplicity
_atom_site_calc_flag
_atom_site_refinement_flags
Pt1 Pt 0.705743(10) 0.190297(7) 0.767774(8) 0.01848(3) Uani 1 1 d .
P1 P 0.72796(7) 0.26523(5) 0.90024(5) 0.02099(16) Uani 1 1 d .
P2 P 0.87128(7) 0.25236(5) 0.75637(5) 0.02003(15) Uani 1 1 d .
C1 C 0.5668(3) 0.10937(19) 0.7189(2) 0.0237(6) Uani 1 1 d .
C2 C 0.6301(3) 0.1106(2) 0.6627(2) 0.0250(7) Uani 1 1 d .
C3 C 0.6418(3) 0.0749(2) 0.5774(2) 0.0305(7) Uani 1 1 d .
H3A H 0.5754 0.0377 0.5492 0.046 Uiso 1 1 calc R
H3B H 0.7160 0.0441 0.5926 0.046 Uiso 1 1 calc R
H3C H 0.6419 0.1191 0.5333 0.046 Uiso 1 1 calc R
C4 C 0.4653(3) 0.0669(2) 0.7305(2) 0.0250(6) Uani 1 1 d .
C5 C 0.3928(3) 0.0173(2) 0.6580(2) 0.0311(7) Uani 1 1 d .
H5A H 0.4102 0.0123 0.6013 0.037 Uiso 1 1 calc R
C6 C 0.2965(3) -0.0240(2) 0.6685(3) 0.0373(9) Uani 1 1 d .
H6A H 0.2490 -0.0576 0.6192 0.045 Uiso 1 1 calc R
C7 C 0.2689(3) -0.0169(2) 0.7501(3) 0.0379(9) Uani 1 1 d .
H7A H 0.2027 -0.0452 0.7571 0.045 Uiso 1 1 calc R
C8 C 0.3388(3) 0.0319(2) 0.8214(3) 0.0341(8) Uani 1 1 d .
H8A H 0.3204 0.0374 0.8776 0.041 Uiso 1 1 calc R
C9 C 0.4356(3) 0.0729(2) 0.8114(2) 0.0299(7) Uani 1 1 d .
H9A H 0.4828 0.1059 0.8614 0.036 Uiso 1 1 calc R
C10 C 0.5994(3) 0.3350(2) 0.8985(2) 0.0256(7) Uani 1 1 d .
C11 C 0.4962(3) 0.2829(2) 0.9064(3) 0.0328(8) Uani 1 1 d .
H11A H 0.4291 0.3189 0.9028 0.049 Uiso 1 1 calc R
H11B H 0.5204 0.2537 0.9663 0.049 Uiso 1 1 calc R
H11C H 0.4730 0.2428 0.8553 0.049 Uiso 1 1 calc R
C12 C 0.5583(3) 0.3764(2) 0.8020(2) 0.0342(8) Uani 1 1 d .
H12A H 0.4859 0.4077 0.7948 0.051 Uiso 1 1 calc R
H12B H 0.5428 0.3341 0.7533 0.051 Uiso 1 1 calc R
H12C H 0.6200 0.4138 0.7964 0.051 Uiso 1 1 calc R
C13 C 0.6280(3) 0.4034(2) 0.9722(2) 0.0319(8) Uani 1 1 d .
H13A H 0.5600 0.4404 0.9605 0.048 Uiso 1 1 calc R
H13B H 0.6965 0.4348 0.9690 0.048 Uiso 1 1 calc R
H13C H 0.6459 0.3789 1.0344 0.048 Uiso 1 1 calc R
C14 C 0.7796(3) 0.2055(2) 1.0140(2) 0.0271(7) Uani 1 1 d .
C15 C 0.7785(3) 0.2529(3) 1.1012(2) 0.0363(9) Uani 1 1 d .
H15A H 0.8165 0.2196 1.1569 0.055 Uiso 1 1 calc R
H15B H 0.6967 0.2645 1.0975 0.055 Uiso 1 1 calc R
H15C H 0.8215 0.3049 1.1052 0.055 Uiso 1 1 calc R
C16 C 0.7063(3) 0.1268(2) 1.0047(2) 0.0346(8) Uani 1 1 d .
H16A H 0.7408 0.0918 1.0595 0.052 Uiso 1 1 calc R
H16B H 0.7060 0.0970 0.9483 0.052 Uiso 1 1 calc R
H16C H 0.6252 0.1413 1.0002 0.052 Uiso 1 1 calc R
C17 C 0.9078(3) 0.1794(2) 1.0274(2) 0.0363(9) Uani 1 1 d .
H17A H 0.9345 0.1409 1.0799 0.054 Uiso 1 1 calc R
H17B H 0.9587 0.2282 1.0404 0.054 Uiso 1 1 calc R
H17C H 0.9115 0.1525 0.9705 0.054 Uiso 1 1 calc R
C18 C 0.8431(3) 0.32905(19) 0.6564(2) 0.0244(7) Uani 1 1 d .
C19 C 0.7750(3) 0.4012(2) 0.6787(2) 0.0322(8) Uani 1 1 d .
H19A H 0.7520 0.4394 0.6257 0.048 Uiso 1 1 calc R
H19B H 0.8252 0.4300 0.7342 0.048 Uiso 1 1 calc R
H19C H 0.7042 0.3805 0.6904 0.048 Uiso 1 1 calc R
C20 C 0.9541(3) 0.3628(2) 0.6393(2) 0.0291(7) Uani 1 1 d .
H20A H 0.9316 0.4056 0.5910 0.044 Uiso 1 1 calc R
H20B H 0.9947 0.3180 0.6187 0.044 Uiso 1 1 calc R
H20C H 1.0070 0.3865 0.6973 0.044 Uiso 1 1 calc R
C21 C 0.7627(3) 0.2882(2) 0.5659(2) 0.0305(8) Uani 1 1 d .
H21A H 0.7392 0.3295 0.5160 0.046 Uiso 1 1 calc R
H21B H 0.6923 0.2658 0.5767 0.046 Uiso 1 1 calc R
H21C H 0.8059 0.2436 0.5476 0.046 Uiso 1 1 calc R
C22 C 0.9986(3) 0.1818(2) 0.7568(2) 0.0258(7) Uani 1 1 d .
C23 C 0.9729(3) 0.1416(2) 0.6594(2) 0.0304(7) Uani 1 1 d .
H23A H 1.0329 0.0997 0.6621 0.046 Uiso 1 1 calc R
H23B H 0.9747 0.1840 0.6137 0.046 Uiso 1 1 calc R
H23C H 0.8947 0.1157 0.6406 0.046 Uiso 1 1 calc R
C24 C 1.0024(3) 0.1115(2) 0.8258(2) 0.0319(8) Uani 1 1 d .
H24A H 1.0591 0.0696 0.8210 0.048 Uiso 1 1 calc R
H24B H 0.9239 0.0867 0.8110 0.048 Uiso 1 1 calc R
H24C H 1.0267 0.1335 0.8895 0.048 Uiso 1 1 calc R
C25 C 1.1193(3) 0.2236(2) 0.7855(2) 0.0303(7) Uani 1 1 d .
H25A H 1.1797 0.1832 0.7844 0.045 Uiso 1 1 calc R
H25B H 1.1374 0.2459 0.8487 0.045 Uiso 1 1 calc R
H25C H 1.1183 0.2684 0.7419 0.045 Uiso 1 1 calc R
C31 C 0.8466(3) 0.3420(2) 0.9099(2) 0.0244(6) Uani 1 1 d .
H31A H 0.8102 0.3941 0.8802 0.029 Uiso 1 1 calc R
H31B H 0.8879 0.3535 0.9767 0.029 Uiso 1 1 calc R
C32 C 0.9379(3) 0.3136(2) 0.8642(2) 0.0244(6) Uani 1 1 d .
H32A H 0.9989 0.2799 0.9096 0.029 Uiso 1 1 calc R
H32B H 0.9773 0.3627 0.8489 0.029 Uiso 1 1 calc R

loop_
_atom_site_aniso_label
_atom_site_aniso_U_11
_atom_site_aniso_U_22
_atom_site_aniso_U_33
_atom_site_aniso_U_23
_atom_site_aniso_U_13
_atom_site_aniso_U_12
Pt1 0.01992(6) 0.01928(5) 0.01718(5) -0.00105(5) 0.00729(4) -0.00245(5)
P1 0.0223(4) 0.0239(4) 0.0188(4) -0.0019(3) 0.0095(3) -0.0022(3)
P2 0.0212(4) 0.0234(4) 0.0169(3) -0.0011(3) 0.0082(3) -0.0030(3)
C1 0.0246(16) 0.0205(15) 0.0246(15) -0.0020(12) 0.0058(13) -0.0031(12)
C2 0.0263(17) 0.0227(15) 0.0234(15) -0.0012(12) 0.0043(13) 0.0000(13)
C3 0.0297(18) 0.0319(18) 0.0332(18) 0.0005(15) 0.0148(15) 0.0016(15)
C4 0.0246(16) 0.0208(15) 0.0279(16) 0.0044(12) 0.0063(13) -0.0007(13)
C5 0.0304(18) 0.0302(18) 0.0283(17) 0.0039(14) 0.0036(14) -0.0045(14)
C6 0.034(2) 0.033(2) 0.039(2) 0.0066(16) 0.0029(16) -0.0108(16)
C7 0.0237(18) 0.037(2) 0.053(2) 0.0103(18) 0.0122(17) -0.0021(15)
C8 0.0298(19) 0.0317(19) 0.047(2) 0.0035(16) 0.0216(17) -0.0003(15)
C9 0.0316(18) 0.0256(16) 0.0357(18) -0.0008(14) 0.0153(15) -0.0027(14)
C10 0.0256(17) 0.0277(16) 0.0266(16) -0.0026(13) 0.0129(14) 0.0001(13)
C11 0.0286(18) 0.0356(19) 0.039(2) -0.0062(16) 0.0172(16) -0.0041(15)
C12 0.0291(18) 0.039(2) 0.0344(19) 0.0013(16) 0.0094(15) 0.0091(16)
C13 0.036(2) 0.0286(18) 0.0360(19) -0.0055(14) 0.0191(16) -0.0027(15)
C14 0.0290(17) 0.0337(19) 0.0202(15) -0.0003(12) 0.0103(13) -0.0024(14)
C15 0.036(2) 0.053(2) 0.0233(16) -0.0022(16) 0.0147(15) -0.0022(18)
C16 0.045(2) 0.0342(19) 0.0282(17) 0.0046(15) 0.0172(16) -0.0036(17)
C17 0.0309(19) 0.054(3) 0.0260(17) 0.0119(16) 0.0115(15) 0.0099(17)
C18 0.0294(17) 0.0238(16) 0.0211(14) 0.0007(11) 0.0097(13) -0.0033(12)
C19 0.043(2) 0.0266(17) 0.0282(17) 0.0047(14) 0.0136(16) 0.0042(15)
C20 0.0341(19) 0.0335(18) 0.0217(15) 0.0025(13) 0.0119(14) -0.0080(15)
C21 0.0304(18) 0.0342(19) 0.0249(16) 0.0013(14) 0.0061(14) -0.0030(14)
C22 0.0234(16) 0.0306(18) 0.0260(15) -0.0001(13) 0.0116(13) 0.0020(13)
C23 0.0322(18) 0.0352(19) 0.0280(17) -0.0029(14) 0.0155(15) 0.0018(15)
C24 0.0306(19) 0.0346(19) 0.0325(18) 0.0039(15) 0.0130(15) 0.0080(15)
C25 0.0226(17) 0.042(2) 0.0282(17) -0.0001(15) 0.0109(14) 0.0025(15)
C31 0.0259(16) 0.0274(16) 0.0219(15) -0.0058(12) 0.0107(13) -0.0067(13)
C32 0.0254(16) 0.0300(16) 0.0192(13) -0.0031(13) 0.0091(12) -0.0063(14)

loop_
_atom_type_symbol
_atom_type_description
_atom_type_scat_dispersion_real
_atom_type_scat_dispersion_imag
_atom_type_scat_source
C C 0.0033 0.0016 'International Tables Vol C Tables 4.2.6.8 and 6.1.1.4'
H H 0.0000 0.0000 'International Tables Vol C Tables 4.2.6.8 and 6.1.1.4'
P P 0.1023 0.0942 'International Tables Vol C Tables 4.2.6.8 and 6.1.1.4'
Pt Pt -1.7033 8.3905 'International Tables Vol C Tables 4.2.6.8 and 6.1.1.4'

loop_
_geom_angle_atom_site_label_1
_geom_angle_atom_site_label_2
_geom_angle_atom_site_label_3
_geom_angle
C2 Pt1 C1 37.41(13)
C2 Pt1 P2 113.70(10)
C1 Pt1 P2 151.10(9)
C2 Pt1 P1 157.75(10)
C1 Pt1 P1 120.39(9)
P2 Pt1 P1 88.51(3)
C31 P1 C14 104.71(15)
C31 P1 C10 101.35(15)
C14 P1 C10 109.95(15)
C31 P1 Pt1 107.13(10)
C14 P1 Pt1 115.88(11)
C10 P1 Pt1 116.06(11)
C32 P2 C18 105.39(15)
C32 P2 C22 101.71(15)
C18 P2 C22 109.36(14)
C32 P2 Pt1 107.85(10)
C18 P2 Pt1 114.46(11)
C22 P2 Pt1 116.66(11)
C2 C1 C4 140.0(3)
C2 C1 Pt1 69.8(2)
C4 C1 Pt1 150.1(2)
C1 C2 C3 143.9(3)
C1 C2 Pt1 72.8(2)
C3 C2 Pt1 143.2(3)
C2 C3 H3A 109.5
C2 C3 H3B 109.5
H3A C3 H3B 109.5
C2 C3 H3C 109.5
H3A C3 H3C 109.5
H3B C3 H3C 109.5
C9 C4 C5 117.3(3)
C9 C4 C1 122.4(3)
C5 C4 C1 120.2(3)
C6 C5 C4 120.8(3)
C6 C5 H5A 119.6
C4 C5 H5A 119.6
C7 C6 C5 120.6(4)
C7 C6 H6A 119.7
C5 C6 H6A 119.7
C8 C7 C6 119.1(3)
C8 C7 H7A 120.4
C6 C7 H7A 120.4
C7 C8 C9 120.5(4)
C7 C8 H8A 119.8
C9 C8 H8A 119.8
C4 C9 C8 121.7(3)
C4 C9 H9A 119.2
C8 C9 H9A 119.2
C13 C10 C11 109.7(3)
C13 C10 C12 107.7(3)
C11 C10 C12 107.2(3)
C13 C10 P1 115.5(2)
C11 C10 P1 109.9(2)
C12 C10 P1 106.4(2)
C10 C11 H11A 109.5
C10 C11 H11B 109.5
H11A C11 H11B 109.5
C10 C11 H11C 109.5
H11A C11 H11C 109.5
H11B C11 H11C 109.5
C10 C12 H12A 109.5
C10 C12 H12B 109.5
H12A C12 H12B 109.5
C10 C12 H12C 109.5
H12A C12 H12C 109.5
H12B C12 H12C 109.5
C10 C13 H13A 109.5
C10 C13 H13B 109.5
H13A C13 H13B 109.5
C10 C13 H13C 109.5
H13A C13 H13C 109.5
H13B C13 H13C 109.5
C16 C14 C15 109.5(3)
C16 C14 C17 107.5(3)
C15 C14 C17 108.1(3)
C16 C14 P1 109.5(2)
C15 C14 P1 115.8(3)
C17 C14 P1 106.2(2)
C14 C15 H15A 109.5
C14 C15 H15B 109.5
H15A C15 H15B 109.5
C14 C15 H15C 109.5
H15A C15 H15C 109.5
H15B C15 H15C 109.5
C14 C16 H16A 109.5
C14 C16 H16B 109.5
H16A C16 H16B 109.5
C14 C16 H16C 109.5
H16A C16 H16C 109.5
H16B C16 H16C 109.5
C14 C17 H17A 109.5
C14 C17 H17B 109.5
H17A C17 H17B 109.5
C14 C17 H17C 109.5
H17A C17 H17C 109.5
H17B C17 H17C 109.5
C19 C18 C20 108.5(3)
C19 C18 C21 107.5(3)
C20 C18 C21 109.1(3)
C19 C18 P2 107.2(2)
C20 C18 P2 115.3(2)
C21 C18 P2 109.0(2)
C18 C19 H19A 109.5
C18 C19 H19B 109.5
H19A C19 H19B 109.5
C18 C19 H19C 109.5
H19A C19 H19C 109.5
H19B C19 H19C 109.5
C18 C20 H20A 109.5
C18 C20 H20B 109.5
H20A C20 H20B 109.5
C18 C20 H20C 109.5
H20A C20 H20C 109.5
H20B C20 H20C 109.5
C18 C21 H21A 109.5
C18 C21 H21B 109.5
H21A C21 H21B 109.5
C18 C21 H21C 109.5
H21A C21 H21C 109.5
H21B C21 H21C 109.5
C25 C22 C24 108.5(3)
C25 C22 C23 109.7(3)
C24 C22 C23 106.8(3)
C25 C22 P2 114.6(2)
C24 C22 P2 107.2(2)
C23 C22 P2 109.7(2)
C22 C23 H23A 109.5
C22 C23 H23B 109.5
H23A C23 H23B 109.5
C22 C23 H23C 109.5
H23A C23 H23C 109.5
H23B C23 H23C 109.5
C22 C24 H24A 109.5
C22 C24 H24B 109.5
H24A C24 H24B 109.5
C22 C24 H24C 109.5
H24A C24 H24C 109.5
H24B C24 H24C 109.5
C22 C25 H25A 109.5
C22 C25 H25B 109.5
H25A C25 H25B 109.5
C22 C25 H25C 109.5
H25A C25 H25C 109.5
H25B C25 H25C 109.5
C32 C31 P1 113.5(2)
C32 C31 H31A 108.9
P1 C31 H31A 108.9
C32 C31 H31B 108.9
P1 C31 H31B 108.9
H31A C31 H31B 107.7
C31 C32 P2 112.9(2)
C31 C32 H32A 109.0
P2 C32 H32A 109.0
C31 C32 H32B 109.0
P2 C32 H32B 109.0
H32A C32 H32B 107.8

loop_
_geom_bond_atom_site_label_1
_geom_bond_atom_site_label_2
_geom_bond_distance
Pt1 C2 2.023(3)
Pt1 C1 2.060(3)
Pt1 P2 2.2783(8)
Pt1 P1 2.2862(8)
P1 C31 1.858(3)
P1 C14 1.898(3)
P1 C10 1.903(3)
P2 C32 1.857(3)
P2 C18 1.903(3)
P2 C22 1.905(3)
C1 C2 1.310(4)
C1 C4 1.456(4)
C2 C3 1.463(4)
C3 H3A 0.9800
C3 H3B 0.9800
C3 H3C 0.9800
C4 C9 1.385(4)
C4 C5 1.410(5)
C5 C6 1.387(5)
C5 H5A 0.9500
C6 C7 1.383(6)
C6 H6A 0.9500
C7 C8 1.381(5)
C7 H7A 0.9500
C8 C9 1.386(5)
C8 H8A 0.9500
C9 H9A 0.9500
C10 C13 1.533(5)
C10 C11 1.534(5)
C10 C12 1.537(5)
C11 H11A 0.9800
C11 H11B 0.9800
C11 H11C 0.9800
C12 H12A 0.9800
C12 H12B 0.9800
C12 H12C 0.9800
C13 H13A 0.9800
C13 H13B 0.9800
C13 H13C 0.9800
C14 C16 1.529(5)
C14 C15 1.532(5)
C14 C17 1.540(5)
C15 H15A 0.9800
C15 H15B 0.9800
C15 H15C 0.9800
C16 H16A 0.9800
C16 H16B 0.9800
C16 H16C 0.9800
C17 H17A 0.9800
C17 H17B 0.9800
C17 H17C 0.9800
C18 C19 1.525(5)
C18 C20 1.535(4)
C18 C21 1.546(5)
C19 H19A 0.9800
C19 H19B 0.9800
C19 H19C 0.9800
C20 H20A 0.9800
C20 H20B 0.9800
C20 H20C 0.9800
C21 H21A 0.9800
C21 H21B 0.9800
C21 H21C 0.9800
C22 C25 1.526(5)
C22 C24 1.538(5)
C22 C23 1.550(4)
C23 H23A 0.9800
C23 H23B 0.9800
C23 H23C 0.9800
C24 H24A 0.9800
C24 H24B 0.9800
C24 H24C 0.9800
C25 H25A 0.9800
C25 H25B 0.9800
C25 H25C 0.9800
C31 C32 1.540(4)
C31 H31A 0.9900
C31 H31B 0.9900
C32 H32A 0.9900
C32 H32B 0.9900

loop_
_geom_torsion_atom_site_label_1
_geom_torsion_atom_site_label_2
_geom_torsion_atom_site_label_3
_geom_torsion_atom_site_label_4
_geom_torsion
C2 Pt1 P1 C31 -167.9(3)
C1 Pt1 P1 C31 -170.93(16)
P2 Pt1 P1 C31 8.98(12)
C2 Pt1 P1 C14 75.7(3)
C1 Pt1 P1 C14 72.65(16)
P2 Pt1 P1 C14 -107.43(12)
C2 Pt1 P1 C10 -55.6(3)
C1 Pt1 P1 C10 -58.59(16)
P2 Pt1 P1 C10 121.32(12)
C2 Pt1 P2 C32 -173.71(15)
C1 Pt1 P2 C32 -172.6(2)
P1 Pt1 P2 C32 7.57(12)
C2 Pt1 P2 C18 69.37(15)
C1 Pt1 P2 C18 70.5(2)
P1 Pt1 P2 C18 -109.35(11)
C2 Pt1 P2 C22 -60.12(15)
C1 Pt1 P2 C22 -59.0(2)
P1 Pt1 P2 C22 121.16(12)
P2 Pt1 C1 C2 -1.7(3)
P1 Pt1 C1 C2 178.13(17)
C2 Pt1 C1 C4 175.3(6)
P2 Pt1 C1 C4 173.6(4)
P1 Pt1 C1 C4 -6.5(5)
C4 C1 C2 C3 2.1(9)
Pt1 C1 C2 C3 178.5(5)
C4 C1 C2 Pt1 -176.4(5)
P2 Pt1 C2 C1 179.11(17)
P1 Pt1 C2 C1 -4.3(4)
C1 Pt1 C2 C3 -178.5(5)
P2 Pt1 C2 C3 0.6(4)
P1 Pt1 C2 C3 177.2(3)
C2 C1 C4 C9 168.0(4)
Pt1 C1 C4 C9 -5.2(7)
C2 C1 C4 C5 -12.1(6)
Pt1 C1 C4 C5 174.7(4)
C9 C4 C5 C6 -0.6(5)
C1 C4 C5 C6 179.5(3)
C4 C5 C6 C7 0.6(5)
C5 C6 C7 C8 -0.2(6)
C6 C7 C8 C9 -0.3(6)
C5 C4 C9 C8 0.2(5)
C1 C4 C9 C8 -179.9(3)
C7 C8 C9 C4 0.3(6)
C31 P1 C10 C13 -46.2(3)
C14 P1 C10 C13 64.2(3)
Pt1 P1 C10 C13 -161.8(2)
C31 P1 C10 C11 -171.0(2)
C14 P1 C10 C11 -60.6(3)
Pt1 P1 C10 C11 73.4(2)
C31 P1 C10 C12 73.2(3)
C14 P1 C10 C12 -176.4(2)
Pt1 P1 C10 C12 -42.4(3)
C31 P1 C14 C16 -165.5(2)
C10 P1 C14 C16 86.4(3)
Pt1 P1 C14 C16 -47.7(3)
C31 P1 C14 C15 70.2(3)
C10 P1 C14 C15 -38.0(3)
Pt1 P1 C14 C15 -172.0(2)
C31 P1 C14 C17 -49.7(3)
C10 P1 C14 C17 -157.9(2)
Pt1 P1 C14 C17 68.0(3)
C32 P2 C18 C19 -51.3(3)
C22 P2 C18 C19 -160.0(2)
Pt1 P2 C18 C19 67.0(2)
C32 P2 C18 C20 69.5(3)
C22 P2 C18 C20 -39.1(3)
Pt1 P2 C18 C20 -172.2(2)
C32 P2 C18 C21 -167.4(2)
C22 P2 C18 C21 83.9(3)
Pt1 P2 C18 C21 -49.1(2)
C32 P2 C22 C25 -41.1(3)
C18 P2 C22 C25 70.0(3)
Pt1 P2 C22 C25 -158.1(2)
C32 P2 C22 C24 79.4(2)
C18 P2 C22 C24 -169.5(2)
Pt1 P2 C22 C24 -37.6(3)
C32 P2 C22 C23 -165.0(2)
C18 P2 C22 C23 -53.9(3)
Pt1 P2 C22 C23 78.0(2)
C14 P1 C31 C32 95.4(2)
C10 P1 C31 C32 -150.3(2)
Pt1 P1 C31 C32 -28.2(3)
P1 C31 C32 P2 36.0(3)
C18 P2 C32 C31 95.8(2)
C22 P2 C32 C31 -150.1(2)
Pt1 P2 C32 C31 -26.9(3)
